data_4337331
loop_
_publ_author_name
'Lincoln, Kimberly M.'
'Offutt, Michael E.'
'Hayden, Travis D.'
'Saunders, Ryker E.'
'Green, Kayla N.'

_publ_section_title
;
 Structural, Spectral, and Electrochemical Properties of Nickel(II),
 Copper(II), and Zinc(II) Complexes Containing 12-Membered Pyridine- and
 Pyridol-Based Tetra-aza Macrocycles.
;
_journal_issue 3
_journal_name_full 'Inorganic chemistry'
_journal_page_first 1406
_journal_page_last 1416
_journal_paper_doi 10.1021/ic402119s
_journal_volume 53
_journal_year 2014
_chemical_formula_moiety 'C11 H18 Cl N4 O Zn, Cl O4, 0.5(H2 O)'
_chemical_formula_sum 'C11 H19 Cl2 N4 O5.5 Zn'
_chemical_formula_weight 431.57
_chemical_name_systematic
;
 ? 
;
_space_group_crystal_system monoclinic
_space_group_IT_number 14
_space_group_name_Hall '-P 2ybc'
_space_group_name_H-M_alt 'P 1 21/c 1'
_symmetry_space_group_name_Hall '-P 2ybc'
_symmetry_space_group_name_H-M 'P 1 21/c 1'
_atom_sites_solution_hydrogens geom
_atom_sites_solution_primary direct
_atom_sites_solution_secondary difmap
_audit_creation_date 2013-09-04
_audit_creation_method
;
  Olex2 1.1
  (compiled 2011.11.01 svn.r2039, GUI svn.r3906)
;
_cell_angle_alpha 90.00
_cell_angle_beta 104.446(13)
_cell_angle_gamma 90.00
_cell_formula_units_Z 8
_cell_length_a 7.783(2)
_cell_length_b 26.239(8)
_cell_length_c 17.071(5)
_cell_measurement_temperature 293(2)
_cell_volume 3376.0(17)
_computing_molecular_graphics
;
O. V. Dolomanov, L. J. Bourhis, R. J. Gildea, J. A. K. Howard and H. Puschmann,
OLEX2: a complete structure solution, refinement and analysis program.
J. Appl. Cryst. (2009). 42, 339-341.
;
_computing_publication_material
;
O. V. Dolomanov, L. J. Bourhis, R. J. Gildea, J. A. K. Howard and H. Puschmann,
OLEX2: a complete structure solution, refinement and analysis program.
J. Appl. Cryst. (2009). 42, 339-341.
;
_computing_structure_refinement
;
XL, G.M. Sheldrick, Acta Cryst.
(2008). A64, 112-122
;
_computing_structure_solution 'SHELXS-97 (Sheldrick, 2008)'
_diffrn_ambient_temperature 293(2)
_diffrn_measured_fraction_theta_full 0.987
_diffrn_measured_fraction_theta_max 0.987
_diffrn_radiation_monochromator graphite
_diffrn_radiation_type MoK\a
_diffrn_radiation_wavelength 0.71073
_diffrn_reflns_av_R_equivalents 0.0389
_diffrn_reflns_av_unetI/netI 0.0492
_diffrn_reflns_limit_h_max 10
_diffrn_reflns_limit_h_min -10
_diffrn_reflns_limit_k_max 33
_diffrn_reflns_limit_k_min -31
_diffrn_reflns_limit_l_max 21
_diffrn_reflns_limit_l_min -18
_diffrn_reflns_number 21863
_diffrn_reflns_theta_full 27.50
_diffrn_reflns_theta_max 27.50
_diffrn_reflns_theta_min 1.46
_diffrn_source 'fine-focus sealed tube'
_exptl_absorpt_coefficient_mu 1.804
_exptl_crystal_density_diffrn 1.698
_exptl_crystal_density_method 'not measured'
_exptl_crystal_F_000 1768
_refine_diff_density_max 1.085
_refine_diff_density_min -0.479
_refine_diff_density_rms 0.090
_refine_ls_extinction_method none
_refine_ls_goodness_of_fit_ref 1.060
_refine_ls_hydrogen_treatment mixed
_refine_ls_matrix_type full
_refine_ls_number_parameters 424
_refine_ls_number_reflns 7644
_refine_ls_number_restraints 0
_refine_ls_restrained_S_all 1.060
_refine_ls_R_factor_all 0.0713
_refine_ls_R_factor_gt 0.0457
_refine_ls_shift/su_max 0.004
_refine_ls_shift/su_mean 0.000
_refine_ls_structure_factor_coef Fsqd
_refine_ls_weighting_details 'calc w=1/[\s^2^(Fo^2^)+(0.0632P)^2^+0.6336P] where P=(Fo^2^+2Fc^2^)/3'
_refine_ls_weighting_scheme calc
_refine_ls_wR_factor_gt 0.1124
_refine_ls_wR_factor_ref 0.1242
_reflns_number_gt 5482
_reflns_number_total 7644
_reflns_threshold_expression >2sigma(I)
_cod_data_source_file ic402119s_si_008.cif
_cod_data_source_block data
_cod_database_code 4337331

loop_
_space_group_symop_id
_space_group_symop_operation_xyz
1 'x, y, z'
2 '-x, y+1/2, -z+1/2'
3 '-x, -y, -z'
4 'x, -y-1/2, z-1/2'

loop_
_atom_site_label
_atom_site_type_symbol
_atom_site_fract_x
_atom_site_fract_y
_atom_site_fract_z
_atom_site_U_iso_or_equiv
_atom_site_adp_type
_atom_site_occupancy
_atom_site_symmetry_multiplicity
_atom_site_calc_flag
_atom_site_refinement_flags
Zn1 Zn 0.34117(5) 0.743832(15) 0.90240(3) 0.03299(12) Uani 1 1 d .
Cl1 Cl 0.56189(12) 0.73595(4) 0.84100(7) 0.0477(3) Uani 1 1 d .
O1 O 0.1612(3) 0.93264(9) 0.95833(16) 0.0448(6) Uani 1 1 d .
H1 H 0.0862 0.9565 0.9434 0.067 Uiso 1 1 d R
N1 N 0.1781(3) 0.80671(10) 0.87997(17) 0.0291(6) Uani 1 1 d .
N2 N 0.1050(4) 0.71447(11) 0.8130(2) 0.0422(8) Uani 1 1 d .
H2A H 0.1215 0.6894 0.7796 0.051 Uiso 1 1 d R
N3 N 0.2635(4) 0.69384(11) 0.9800(2) 0.0436(8) Uani 1 1 d .
H3 H 0.3533 0.6724 1.0013 0.052 Uiso 1 1 d R
N4 N 0.4376(4) 0.78994(11) 1.01421(19) 0.0400(7) Uani 1 1 d .
H4 H 0.5560 0.7938 1.0241 0.048 Uiso 1 1 d R
C1 C 0.2125(4) 0.84692(12) 0.9283(2) 0.0290(7) Uani 1 1 d .
C2 C 0.1164(4) 0.89247(13) 0.9077(2) 0.0332(8) Uani 1 1 d .
C3 C -0.0162(5) 0.89330(14) 0.8361(2) 0.0398(9) Uani 1 1 d .
H3A H -0.0793 0.9232 0.8199 0.048 Uiso 1 1 calc R
C4 C -0.0548(5) 0.84999(14) 0.7890(2) 0.0418(9) Uani 1 1 d .
H4A H -0.1472 0.8501 0.7424 0.050 Uiso 1 1 calc R
C5 C 0.0454(4) 0.80642(14) 0.8119(2) 0.0357(8) Uani 1 1 d .
C6 C 0.0201(6) 0.75717(15) 0.7638(3) 0.0506(11) Uani 1 1 d .
H6A H -0.1058 0.7503 0.7439 0.061 Uiso 1 1 calc R
H6B H 0.0700 0.7609 0.7174 0.061 Uiso 1 1 calc R
C7 C -0.0006(5) 0.69349(16) 0.8678(3) 0.0557(12) Uani 1 1 d .
H7A H -0.0945 0.6719 0.8368 0.067 Uiso 1 1 calc R
H7B H -0.0552 0.7213 0.8901 0.067 Uiso 1 1 calc R
C8 C 0.1135(5) 0.66309(16) 0.9355(3) 0.0568(12) Uani 1 1 d .
H8A H 0.0433 0.6520 0.9721 0.068 Uiso 1 1 calc R
H8B H 0.1574 0.6330 0.9138 0.068 Uiso 1 1 calc R
C9 C 0.2333(6) 0.72615(14) 1.0467(3) 0.0488(10) Uani 1 1 d .
H9A H 0.2095 0.7049 1.0893 0.059 Uiso 1 1 calc R
H9B H 0.1316 0.7482 1.0267 0.059 Uiso 1 1 calc R
C10 C 0.3975(6) 0.75795(15) 1.0796(2) 0.0501(11) Uani 1 1 d .
H10A H 0.3790 0.7797 1.1227 0.060 Uiso 1 1 calc R
H10B H 0.4974 0.7358 1.1019 0.060 Uiso 1 1 calc R
C11 C 0.3565(5) 0.84115(13) 1.0056(2) 0.0351(8) Uani 1 1 d .
H11A H 0.4480 0.8664 1.0064 0.042 Uiso 1 1 calc R
H11B H 0.3067 0.8477 1.0513 0.042 Uiso 1 1 calc R
Zn2 Zn 0.20951(5) 1.018984(14) 0.71390(2) 0.02881(12) Uani 1 1 d .
Cl2 Cl -0.06511(12) 1.04232(4) 0.71198(7) 0.0547(3) Uani 1 1 d .
O2 O 0.4397(4) 0.82829(10) 0.73746(18) 0.0572(8) Uani 1 1 d .
H2 H 0.4271 0.8337 0.6873 0.086 Uiso 1 1 d R
N5 N 0.3543(3) 0.95922(10) 0.77618(16) 0.0277(6) Uani 1 1 d .
N6 N 0.3967(3) 1.05754(11) 0.81529(17) 0.0325(6) Uani 1 1 d .
H6 H 0.3572 1.0863 0.8338 0.039 Uiso 1 1 d R
N7 N 0.3543(3) 1.05552(11) 0.64380(17) 0.0323(6) Uani 1 1 d .
H7 H 0.2840 1.0738 0.6038 0.039 Uiso 1 1 d R
N8 N 0.1779(4) 0.95907(11) 0.61795(17) 0.0345(7) Uani 1 1 d .
H8 H 0.0639 0.9563 0.5898 0.041 Uiso 1 1 d R
C12 C 0.3526(4) 0.91379(12) 0.7395(2) 0.0285(7) Uani 1 1 d .
C13 C 0.4554(4) 0.87383(13) 0.7784(2) 0.0335(8) Uani 1 1 d .
C14 C 0.5635(4) 0.88183(13) 0.8551(2) 0.0345(8) Uani 1 1 d .
H14 H 0.6327 0.8553 0.8824 0.041 Uiso 1 1 calc R
C15 C 0.5690(4) 0.92934(14) 0.8913(2) 0.0353(8) Uani 1 1 d .
H15 H 0.6441 0.9353 0.9421 0.042 Uiso 1 1 calc R
C16 C 0.4596(4) 0.96811(13) 0.8502(2) 0.0299(7) Uani 1 1 d .
C17 C 0.4495(5) 1.02144(13) 0.8825(2) 0.0357(8) Uani 1 1 d .
H17A H 0.3639 1.0223 0.9152 0.043 Uiso 1 1 calc R
H17B H 0.5643 1.0311 0.9165 0.043 Uiso 1 1 calc R
C18 C 0.5472(5) 1.07080(14) 0.7791(2) 0.0407(9) Uani 1 1 d .
H18A H 0.6187 1.0406 0.7781 0.049 Uiso 1 1 calc R
H18B H 0.6218 1.0961 0.8128 0.049 Uiso 1 1 calc R
C19 C 0.4833(5) 1.09123(15) 0.6949(3) 0.0451(10) Uani 1 1 d .
H19A H 0.4272 1.1241 0.6966 0.054 Uiso 1 1 calc R
H19B H 0.5835 1.0960 0.6715 0.054 Uiso 1 1 calc R
C20 C 0.4317(5) 1.01323(14) 0.6063(2) 0.0416(9) Uani 1 1 d .
H20A H 0.5154 0.9942 0.6476 0.050 Uiso 1 1 calc R
H20B H 0.4944 1.0267 0.5683 0.050 Uiso 1 1 calc R
C21 C 0.2827(6) 0.97848(15) 0.5626(2) 0.0480(10) Uani 1 1 d .
H21A H 0.2051 0.9971 0.5185 0.058 Uiso 1 1 calc R
H21B H 0.3324 0.9499 0.5395 0.058 Uiso 1 1 calc R
C22 C 0.2353(5) 0.90910(13) 0.6546(2) 0.0378(8) Uani 1 1 d .
H22A H 0.2994 0.8911 0.6211 0.045 Uiso 1 1 calc R
H22B H 0.1314 0.8890 0.6561 0.045 Uiso 1 1 calc R
Cl3 Cl 0.89274(11) 0.84441(3) 0.09681(6) 0.0397(2) Uani 1 1 d .
O3 O 0.8512(4) 0.80673(13) 0.0350(3) 0.0845(12) Uani 1 1 d .
O4 O 0.7814(4) 0.83840(12) 0.1517(2) 0.0624(8) Uani 1 1 d .
O5 O 1.0758(3) 0.84087(13) 0.13956(19) 0.0622(9) Uani 1 1 d .
O6 O 0.8566(5) 0.89403(12) 0.0614(2) 0.0808(11) Uani 1 1 d .
Cl4 Cl 0.71420(12) 0.88114(4) 0.56166(6) 0.0442(2) Uani 1 1 d .
O7 O 0.6997(6) 0.91052(16) 0.6308(2) 0.1004(14) Uani 1 1 d .
O8 O 0.5477(4) 0.88204(14) 0.5034(2) 0.0908(13) Uani 1 1 d .
O9 O 0.8370(4) 0.90743(13) 0.5272(2) 0.0743(10) Uani 1 1 d .
O10 O 0.7742(6) 0.83210(12) 0.5855(2) 0.0934(13) Uani 1 1 d .
O11 O -0.0457(4) 1.01292(10) 0.89781(19) 0.0584(8) Uani 1 1 d .
H11C H -0.0760 1.0276 0.9367 0.088 Uiso 1 1 d R
H11D H -0.0500 1.0206 0.8490 0.088 Uiso 1 1 d R

loop_
_atom_site_aniso_label
_atom_site_aniso_U_11
_atom_site_aniso_U_22
_atom_site_aniso_U_33
_atom_site_aniso_U_23
_atom_site_aniso_U_13
_atom_site_aniso_U_12
Zn1 0.0256(2) 0.0315(2) 0.0441(3) -0.00269(18) 0.01290(18) 0.00132(16)
Cl1 0.0401(5) 0.0383(5) 0.0743(7) 0.0009(5) 0.0326(5) 0.0069(4)
O1 0.0499(15) 0.0346(14) 0.0506(17) -0.0052(12) 0.0140(13) 0.0062(12)
N1 0.0259(13) 0.0317(15) 0.0291(15) -0.0027(12) 0.0057(12) 0.0015(11)
N2 0.0369(16) 0.0365(17) 0.052(2) -0.0155(15) 0.0080(15) 0.0007(14)
N3 0.0443(18) 0.0350(17) 0.056(2) 0.0088(15) 0.0200(16) 0.0038(14)
N4 0.0294(15) 0.0445(18) 0.0417(18) -0.0032(15) 0.0005(14) 0.0042(13)
C1 0.0266(16) 0.0316(18) 0.0303(18) -0.0018(14) 0.0102(14) -0.0020(14)
C2 0.0364(18) 0.0293(18) 0.038(2) 0.0004(15) 0.0169(16) -0.0015(15)
C3 0.0379(19) 0.035(2) 0.048(2) 0.0085(17) 0.0142(18) 0.0090(16)
C4 0.037(2) 0.049(2) 0.036(2) 0.0049(18) 0.0030(17) 0.0030(17)
C5 0.0308(18) 0.042(2) 0.035(2) -0.0024(16) 0.0089(16) 0.0012(15)
C6 0.053(2) 0.047(2) 0.045(3) -0.0126(19) 0.001(2) -0.0011(19)
C7 0.0266(19) 0.048(2) 0.089(3) -0.003(2) 0.009(2) -0.0096(17)
C8 0.050(2) 0.044(2) 0.080(3) 0.003(2) 0.024(2) -0.008(2)
C9 0.066(3) 0.037(2) 0.052(3) 0.0158(19) 0.031(2) 0.011(2)
C10 0.063(3) 0.044(2) 0.038(2) 0.0090(18) 0.004(2) 0.016(2)
C11 0.0404(19) 0.0330(19) 0.0322(19) -0.0021(15) 0.0096(16) -0.0008(15)
Zn2 0.02211(19) 0.0337(2) 0.0311(2) 0.00168(17) 0.00756(16) 0.00220(15)
Cl2 0.0263(4) 0.0781(8) 0.0613(7) -0.0001(6) 0.0139(4) 0.0105(5)
O2 0.081(2) 0.0431(16) 0.0480(18) -0.0029(14) 0.0168(16) 0.0019(15)
N5 0.0261(13) 0.0307(15) 0.0265(15) 0.0006(12) 0.0068(11) -0.0011(11)
N6 0.0301(14) 0.0328(16) 0.0348(16) -0.0055(13) 0.0085(13) 0.0035(12)
N7 0.0323(15) 0.0345(16) 0.0305(16) 0.0056(12) 0.0084(13) 0.0011(12)
N8 0.0338(15) 0.0359(16) 0.0295(16) 0.0002(13) -0.0001(13) -0.0017(12)
C12 0.0312(17) 0.0289(17) 0.0271(17) 0.0029(14) 0.0105(14) -0.0043(14)
C13 0.0363(19) 0.0305(18) 0.038(2) 0.0010(15) 0.0176(17) -0.0023(15)
C14 0.0342(18) 0.0345(19) 0.035(2) 0.0093(16) 0.0096(16) 0.0072(15)
C15 0.0326(18) 0.044(2) 0.0283(19) 0.0054(16) 0.0065(15) 0.0006(16)
C16 0.0233(16) 0.0371(19) 0.0297(18) -0.0011(15) 0.0071(14) -0.0015(14)
C17 0.0350(18) 0.043(2) 0.0276(18) -0.0084(16) 0.0043(15) 0.0013(15)
C18 0.0316(18) 0.038(2) 0.050(2) -0.0017(18) 0.0058(17) -0.0067(16)
C19 0.038(2) 0.042(2) 0.056(3) 0.0048(19) 0.0140(19) -0.0055(17)
C20 0.050(2) 0.040(2) 0.044(2) 0.0053(17) 0.0293(19) 0.0027(17)
C21 0.070(3) 0.048(2) 0.029(2) 0.0020(17) 0.016(2) 0.000(2)
C22 0.045(2) 0.0303(19) 0.035(2) -0.0020(15) 0.0041(17) -0.0042(16)
Cl3 0.0324(4) 0.0362(5) 0.0476(6) 0.0030(4) 0.0043(4) -0.0010(4)
O3 0.058(2) 0.080(2) 0.113(3) -0.052(2) 0.015(2) -0.0053(17)
O4 0.0454(16) 0.071(2) 0.077(2) 0.0067(17) 0.0268(16) 0.0030(15)
O5 0.0306(14) 0.089(2) 0.063(2) 0.0082(18) 0.0049(14) 0.0002(14)
O6 0.087(2) 0.060(2) 0.083(3) 0.0335(19) -0.001(2) 0.0009(18)
Cl4 0.0387(5) 0.0505(6) 0.0391(5) 0.0094(4) 0.0017(4) -0.0065(4)
O7 0.128(3) 0.108(3) 0.062(2) 0.000(2) 0.019(2) 0.064(3)
O8 0.063(2) 0.108(3) 0.081(3) 0.039(2) -0.0189(19) -0.044(2)
O9 0.0429(17) 0.086(2) 0.085(3) 0.038(2) -0.0012(17) -0.0157(16)
O10 0.164(4) 0.0404(19) 0.069(2) 0.0079(17) 0.017(3) 0.011(2)
O11 0.068(2) 0.0466(17) 0.0590(19) -0.0010(14) 0.0119(16) 0.0147(14)

loop_
_atom_type_symbol
_atom_type_description
_atom_type_scat_dispersion_real
_atom_type_scat_dispersion_imag
_atom_type_scat_source
C C 0.0033 0.0016 'International Tables Vol C Tables 4.2.6.8 and 6.1.1.4'
H H 0.0000 0.0000 'International Tables Vol C Tables 4.2.6.8 and 6.1.1.4'
Cl Cl 0.1484 0.1585 'International Tables Vol C Tables 4.2.6.8 and 6.1.1.4'
N N 0.0061 0.0033 'International Tables Vol C Tables 4.2.6.8 and 6.1.1.4'
O O 0.0106 0.0060 'International Tables Vol C Tables 4.2.6.8 and 6.1.1.4'
Zn Zn 0.2839 1.4301 'International Tables Vol C Tables 4.2.6.8 and 6.1.1.4'

loop_
_geom_angle_atom_site_label_1
_geom_angle_atom_site_label_2
_geom_angle_atom_site_label_3
_geom_angle
N1 Zn1 Cl1 119.84(8)
N1 Zn1 N2 77.48(11)
N1 Zn1 N3 111.33(12)
N1 Zn1 N4 77.54(11)
N2 Zn1 Cl1 104.34(9)
N2 Zn1 N4 145.53(11)
N3 Zn1 Cl1 128.79(9)
N3 Zn1 N2 84.00(13)
N3 Zn1 N4 83.38(13)
N4 Zn1 Cl1 108.57(9)
C2 O1 H1 109.5
C1 N1 Zn1 120.2(2)
C1 N1 C5 122.3(3)
C5 N1 Zn1 117.4(2)
Zn1 N2 H2A 117.7
C6 N2 Zn1 108.0(2)
C6 N2 H2A 108.3
C6 N2 C7 113.8(3)
C7 N2 Zn1 100.9(2)
C7 N2 H2A 108.3
Zn1 N3 H3 109.5
C8 N3 Zn1 109.9(3)
C8 N3 H3 107.7
C8 N3 C9 117.0(3)
C9 N3 Zn1 104.9(2)
C9 N3 H3 107.6
Zn1 N4 H4 109.4
C10 N4 Zn1 104.3(2)
C10 N4 H4 108.5
C11 N4 Zn1 111.4(2)
C11 N4 H4 108.0
C11 N4 C10 115.1(3)
N1 C1 C2 120.6(3)
N1 C1 C11 117.0(3)
C2 C1 C11 122.4(3)
O1 C2 C1 117.8(3)
O1 C2 C3 124.5(3)
C3 C2 C1 117.7(3)
C2 C3 H3A 119.8
C4 C3 C2 120.4(3)
C4 C3 H3A 119.8
C3 C4 H4A 120.3
C3 C4 C5 119.3(3)
C5 C4 H4A 120.3
N1 C5 C4 119.7(3)
N1 C5 C6 116.1(3)
C4 C5 C6 124.2(3)
N2 C6 C5 111.4(3)
N2 C6 H6A 109.4
N2 C6 H6B 109.4
C5 C6 H6A 109.4
C5 C6 H6B 109.4
H6A C6 H6B 108.0
N2 C7 H7A 109.3
N2 C7 H7B 109.3
N2 C7 C8 111.5(3)
H7A C7 H7B 108.0
C8 C7 H7A 109.3
C8 C7 H7B 109.3
N3 C8 C7 110.4(3)
N3 C8 H8A 109.6
N3 C8 H8B 109.6
C7 C8 H8A 109.6
C7 C8 H8B 109.6
H8A C8 H8B 108.1
N3 C9 H9A 110.0
N3 C9 H9B 110.0
N3 C9 C10 108.6(3)
H9A C9 H9B 108.4
C10 C9 H9A 110.0
C10 C9 H9B 110.0
N4 C10 C9 110.4(3)
N4 C10 H10A 109.6
N4 C10 H10B 109.6
C9 C10 H10A 109.6
C9 C10 H10B 109.6
H10A C10 H10B 108.1
N4 C11 C1 112.6(3)
N4 C11 H11A 109.1
N4 C11 H11B 109.1
C1 C11 H11A 109.1
C1 C11 H11B 109.1
H11A C11 H11B 107.8
Cl2 Zn2 N8 104.69(8)
N5 Zn2 Cl2 128.19(8)
N5 Zn2 N6 77.05(11)
N5 Zn2 N7 110.06(11)
N5 Zn2 N8 77.86(11)
N6 Zn2 Cl2 109.27(8)
N6 Zn2 N8 145.60(10)
N7 Zn2 Cl2 121.68(8)
N7 Zn2 N6 83.88(11)
N7 Zn2 N8 83.03(11)
C13 O2 H2 110.0
C12 N5 Zn2 119.5(2)
C16 N5 Zn2 118.6(2)
C16 N5 C12 121.7(3)
Zn2 N6 H6 116.2
C17 N6 Zn2 108.6(2)
C17 N6 H6 108.7
C17 N6 C18 112.2(3)
C18 N6 Zn2 102.4(2)
C18 N6 H6 108.7
Zn2 N7 H7 111.7
C19 N7 Zn2 109.7(2)
C19 N7 H7 107.6
C20 N7 Zn2 104.0(2)
C20 N7 H7 107.9
C20 N7 C19 116.0(3)
Zn2 N8 H8 111.2
C21 N8 Zn2 104.3(2)
C21 N8 H8 108.2
C22 N8 Zn2 110.3(2)
C22 N8 H8 108.0
C22 N8 C21 114.8(3)
N5 C12 C13 120.7(3)
N5 C12 C22 116.9(3)
C13 C12 C22 122.5(3)
O2 C13 C12 116.5(3)
O2 C13 C14 124.7(3)
C14 C13 C12 118.8(3)
C13 C14 H14 120.0
C13 C14 C15 120.1(3)
C15 C14 H14 120.0
C14 C15 H15 120.6
C14 C15 C16 118.9(3)
C16 C15 H15 120.6
N5 C16 C15 119.9(3)
N5 C16 C17 115.3(3)
C15 C16 C17 124.8(3)
N6 C17 C16 110.1(3)
N6 C17 H17A 109.6
N6 C17 H17B 109.6
C16 C17 H17A 109.6
C16 C17 H17B 109.6
H17A C17 H17B 108.2
N6 C18 H18A 109.2
N6 C18 H18B 109.2
N6 C18 C19 111.9(3)
H18A C18 H18B 107.9
C19 C18 H18A 109.2
C19 C18 H18B 109.2
N7 C19 C18 110.6(3)
N7 C19 H19A 109.5
N7 C19 H19B 109.5
C18 C19 H19A 109.5
C18 C19 H19B 109.5
H19A C19 H19B 108.1
N7 C20 H20A 110.0
N7 C20 H20B 110.0
N7 C20 C21 108.6(3)
H20A C20 H20B 108.3
C21 C20 H20A 110.0
C21 C20 H20B 110.0
N8 C21 C20 111.5(3)
N8 C21 H21A 109.3
N8 C21 H21B 109.3
C20 C21 H21A 109.3
C20 C21 H21B 109.3
H21A C21 H21B 108.0
N8 C22 C12 112.4(3)
N8 C22 H22A 109.1
N8 C22 H22B 109.1
C12 C22 H22A 109.1
C12 C22 H22B 109.1
H22A C22 H22B 107.9
O3 Cl3 O4 110.2(2)
O3 Cl3 O5 110.2(2)
O3 Cl3 O6 109.5(2)
O5 Cl3 O4 110.26(19)
O5 Cl3 O6 109.8(2)
O6 Cl3 O4 106.7(2)
O8 Cl4 O7 108.7(3)
O9 Cl4 O7 106.1(3)
O9 Cl4 O8 106.95(19)
O10 Cl4 O7 110.1(2)
O10 Cl4 O8 113.6(2)
O10 Cl4 O9 111.0(2)
H11C O11 H11D 135.0

loop_
_geom_bond_atom_site_label_1
_geom_bond_atom_site_label_2
_geom_bond_distance
Zn1 Cl1 2.2340(11)
Zn1 N1 2.059(3)
Zn1 N2 2.214(3)
Zn1 N3 2.060(3)
Zn1 N4 2.226(3)
O1 H1 0.8501
O1 C2 1.353(4)
N1 C1 1.325(4)
N1 C5 1.349(4)
N2 H2A 0.9001
N2 C6 1.456(5)
N2 C7 1.495(5)
N3 H3 0.8998
N3 C8 1.466(5)
N3 C9 1.484(5)
N4 H4 0.9000
N4 C10 1.490(5)
N4 C11 1.476(4)
C1 C2 1.407(5)
C1 C11 1.511(5)
C2 C3 1.389(5)
C3 H3A 0.9300
C3 C4 1.381(5)
C4 H4A 0.9300
C4 C5 1.384(5)
C5 C6 1.517(5)
C6 H6A 0.9700
C6 H6B 0.9700
C7 H7A 0.9700
C7 H7B 0.9700
C7 C8 1.500(6)
C8 H8A 0.9700
C8 H8B 0.9700
C9 H9A 0.9700
C9 H9B 0.9700
C9 C10 1.512(6)
C10 H10A 0.9700
C10 H10B 0.9700
C11 H11A 0.9700
C11 H11B 0.9700
Zn2 Cl2 2.2157(11)
Zn2 N5 2.064(3)
Zn2 N6 2.210(3)
Zn2 N7 2.072(3)
Zn2 N8 2.239(3)
O2 H2 0.8500
O2 C13 1.375(4)
N5 C12 1.345(4)
N5 C16 1.344(4)
N6 H6 0.9002
N6 C17 1.465(4)
N6 C18 1.495(4)
N7 H7 0.9000
N7 C19 1.487(5)
N7 C20 1.482(4)
N8 H8 0.9001
N8 C21 1.485(5)
N8 C22 1.474(4)
C12 C13 1.384(5)
C12 C22 1.512(5)
C13 C14 1.384(5)
C14 H14 0.9300
C14 C15 1.388(5)
C15 H15 0.9300
C15 C16 1.398(5)
C16 C17 1.513(5)
C17 H17A 0.9700
C17 H17B 0.9700
C18 H18A 0.9700
C18 H18B 0.9700
C18 C19 1.498(5)
C19 H19A 0.9700
C19 H19B 0.9700
C20 H20A 0.9700
C20 H20B 0.9700
C20 C21 1.517(6)
C21 H21A 0.9700
C21 H21B 0.9700
C22 H22A 0.9700
C22 H22B 0.9700
Cl3 O3 1.423(3)
Cl3 O4 1.434(3)
Cl3 O5 1.433(3)
Cl3 O6 1.433(3)
Cl4 O7 1.437(4)
Cl4 O8 1.423(3)
Cl4 O9 1.420(3)
Cl4 O10 1.395(3)
O11 H11C 0.8499
O11 H11D 0.8500

loop_
_geom_hbond_atom_site_label_D
_geom_hbond_atom_site_label_H
_geom_hbond_atom_site_label_A
_geom_hbond_distance_DH
_geom_hbond_distance_HA
_geom_hbond_distance_DA
_geom_hbond_angle_DHA
_geom_hbond_site_symmetry_A
O1 H1 O11 0.85 1.86 2.696(4) 167.9 .
N2 H2A O5 0.90 2.46 3.254(5) 147.4 4_476
N3 H3 O8 0.90 2.08 2.929(4) 157.9 4_576
N4 H4 Cl3 0.90 2.92 3.753(3) 153.9 1_556
N4 H4 O3 0.90 2.28 3.180(4) 173.7 1_556
C4 H4A O7 0.93 2.54 3.300(5) 139.7 1_455
C4 H4A O10 0.93 2.64 3.427(5) 143.4 1_455
C7 H7B Cl1 0.97 2.91 3.503(4) 120.2 1_455
C8 H8A O9 0.97 2.58 3.491(6) 156.5 4_476
C11 H11B O5 0.97 2.62 3.535(5) 156.8 1_456
N6 H6 O4 0.90 2.29 3.175(4) 165.9 3_676
N7 H7 O9 0.90 2.25 3.085(4) 153.3 3_676
N8 H8 O9 0.90 2.23 3.037(4) 149.3 1_455
C15 H15 O6 0.93 2.52 3.325(5) 144.4 1_556
C18 H18A Cl2 0.97 2.95 3.564(4) 122.1 1_655
C21 H21A O9 0.97 2.62 3.386(5) 136.0 3_676
C21 H21B O8 0.97 2.62 3.566(6) 164.2 .
O11 H11C O1 0.85 2.31 3.159(4) 179.5 3_577
O11 H11D Cl2 0.85 2.38 3.231(4) 179.4 .

loop_
_geom_torsion_atom_site_label_1
_geom_torsion_atom_site_label_2
_geom_torsion_atom_site_label_3
_geom_torsion_atom_site_label_4
_geom_torsion
Zn1 N1 C1 C2 171.5(2)
Zn1 N1 C1 C11 -9.0(4)
Zn1 N1 C5 C4 -172.4(3)
Zn1 N1 C5 C6 6.1(4)
Zn1 N2 C6 C5 -31.5(4)
Zn1 N2 C7 C8 -45.1(4)
Zn1 N3 C8 C7 -32.7(4)
Zn1 N3 C9 C10 -53.0(3)
Zn1 N4 C10 C9 -31.2(3)
Zn1 N4 C11 C1 7.5(4)
Cl1 Zn1 N1 C1 -94.3(3)
Cl1 Zn1 N1 C5 81.0(2)
Cl1 Zn1 N2 C6 -91.0(2)
Cl1 Zn1 N2 C7 149.5(2)
Cl1 Zn1 N3 C8 -97.7(3)
Cl1 Zn1 N3 C9 135.7(2)
Cl1 Zn1 N4 C10 -126.8(2)
Cl1 Zn1 N4 C11 108.5(2)
O1 C2 C3 C4 -178.7(3)
N1 Zn1 N2 C6 27.0(2)
N1 Zn1 N2 C7 -92.6(2)
N1 Zn1 N3 C8 79.9(3)
N1 Zn1 N3 C9 -46.7(3)
N1 Zn1 N4 C10 115.6(2)
N1 Zn1 N4 C11 -9.1(2)
N1 C1 C2 O1 -178.1(3)
N1 C1 C2 C3 1.0(5)
N1 C1 C11 N4 0.2(4)
N1 C5 C6 N2 18.6(5)
N2 Zn1 N1 C1 166.2(3)
N2 Zn1 N1 C5 -18.5(2)
N2 Zn1 N3 C8 5.8(3)
N2 Zn1 N3 C9 -120.8(2)
N2 Zn1 N4 C10 71.2(3)
N2 Zn1 N4 C11 -53.5(3)
N2 C7 C8 N3 55.2(5)
N3 Zn1 N1 C1 87.8(3)
N3 Zn1 N1 C5 -96.9(3)
N3 Zn1 N2 C6 140.5(3)
N3 Zn1 N2 C7 20.9(2)
N3 Zn1 N4 C10 2.0(2)
N3 Zn1 N4 C11 -122.7(2)
N3 C9 C10 N4 58.3(4)
N4 Zn1 N1 C1 10.1(2)
N4 Zn1 N1 C5 -174.6(3)
N4 Zn1 N2 C6 71.5(3)
N4 Zn1 N2 C7 -48.1(3)
N4 Zn1 N3 C8 153.7(3)
N4 Zn1 N3 C9 27.1(2)
C1 N1 C5 C4 2.8(5)
C1 N1 C5 C6 -178.7(3)
C1 C2 C3 C4 2.2(5)
C2 C1 C11 N4 179.7(3)
C2 C3 C4 C5 -3.0(6)
C3 C4 C5 N1 0.5(5)
C3 C4 C5 C6 -177.8(4)
C4 C5 C6 N2 -162.9(4)
C5 N1 C1 C2 -3.5(5)
C5 N1 C1 C11 176.0(3)
C6 N2 C7 C8 -160.4(3)
C7 N2 C6 C5 79.6(4)
C8 N3 C9 C10 -175.1(3)
C9 N3 C8 C7 86.8(4)
C10 N4 C11 C1 -111.0(3)
C11 N4 C10 C9 91.2(4)
C11 C1 C2 O1 2.4(5)
C11 C1 C2 C3 -178.5(3)
Zn2 N5 C12 C13 176.8(2)
Zn2 N5 C12 C22 -2.8(4)
Zn2 N5 C16 C15 -175.3(2)
Zn2 N5 C16 C17 4.2(4)
Zn2 N6 C17 C16 34.5(3)
Zn2 N6 C18 C19 42.9(3)
Zn2 N7 C19 C18 32.9(4)
Zn2 N7 C20 C21 54.8(3)
Zn2 N8 C21 C20 26.9(4)
Zn2 N8 C22 C12 -18.9(4)
Cl2 Zn2 N5 C12 93.0(2)
Cl2 Zn2 N5 C16 -92.4(2)
Cl2 Zn2 N6 C17 100.7(2)
Cl2 Zn2 N6 C18 -140.47(18)
Cl2 Zn2 N7 C19 101.9(2)
Cl2 Zn2 N7 C20 -133.5(2)
Cl2 Zn2 N8 C21 123.3(2)
Cl2 Zn2 N8 C22 -112.9(2)
O2 C13 C14 C15 -179.7(3)
N5 Zn2 N6 C17 -25.6(2)
N5 Zn2 N6 C18 93.2(2)
N5 Zn2 N7 C19 -80.8(2)
N5 Zn2 N7 C20 43.8(2)
N5 Zn2 N8 C21 -110.0(2)
N5 Zn2 N8 C22 13.8(2)
N5 C12 C13 O2 177.5(3)
N5 C12 C13 C14 -1.6(5)
N5 C12 C22 N8 15.2(4)
N5 C16 C17 N6 -26.9(4)
N6 Zn2 N5 C12 -162.5(3)
N6 Zn2 N5 C16 12.0(2)
N6 Zn2 N7 C19 -7.0(2)
N6 Zn2 N7 C20 117.6(2)
N6 Zn2 N8 C21 -66.1(3)
N6 Zn2 N8 C22 57.7(3)
N6 C18 C19 N7 -53.3(4)
N7 Zn2 N5 C12 -84.1(2)
N7 Zn2 N5 C16 90.5(2)
N7 Zn2 N6 C17 -137.8(2)
N7 Zn2 N6 C18 -19.0(2)
N7 Zn2 N8 C21 2.3(2)
N7 Zn2 N8 C22 126.1(2)
N7 C20 C21 N8 -56.8(4)
N8 Zn2 N5 C12 -6.2(2)
N8 Zn2 N5 C16 168.3(2)
N8 Zn2 N6 C17 -69.7(3)
N8 Zn2 N6 C18 49.1(3)
N8 Zn2 N7 C19 -155.1(2)
N8 Zn2 N7 C20 -30.5(2)
C12 N5 C16 C15 -0.9(5)
C12 N5 C16 C17 178.6(3)
C12 C13 C14 C15 -0.6(5)
C13 C12 C22 N8 -164.4(3)
C13 C14 C15 C16 2.0(5)
C14 C15 C16 N5 -1.3(5)
C14 C15 C16 C17 179.2(3)
C15 C16 C17 N6 152.6(3)
C16 N5 C12 C13 2.4(5)
C16 N5 C12 C22 -177.2(3)
C17 N6 C18 C19 159.1(3)
C18 N6 C17 C16 -77.9(3)
C19 N7 C20 C21 175.3(3)
C20 N7 C19 C18 -84.5(4)
C21 N8 C22 C12 98.6(4)
C22 N8 C21 C20 -94.0(4)
C22 C12 C13 O2 -3.0(5)
C22 C12 C13 C14 177.9(3)
